data_7151355
loop_
_publ_author_name
'Heaney, Frances'
'McCarthy, Tomas'
'Mahon, Mary'
'McKee, V.'

_publ_section_title
;
 Bridgehead nitrogen heterocycles which contain the quinazoline moiety
 -- synthesis and cycloaddition of 1,2-dihydroquinazoline 3-oxides.
;
_journal_issue 24
_journal_name_full 'Organic &amp; biomolecular chemistry'
_journal_page_first 4351
_journal_page_last 4361
_journal_paper_doi 10.1039/b511998g
_journal_volume 3
_journal_year 2005
_chemical_formula_sum 'C39 H38 N2 O17'
_chemical_formula_weight 806.71
_chemical_name_systematic
;
?
;
_space_group_IT_number 14
_symmetry_cell_setting monoclinic
_symmetry_space_group_name_Hall '-P 2yn'
_symmetry_space_group_name_H-M 'P 1 21/n 1'
_atom_sites_solution_hydrogens geom
_atom_sites_solution_primary direct
_atom_sites_solution_secondary difmap
_audit_creation_method SHELXL-97
_cell_angle_alpha 90.00
_cell_angle_beta 103.285(2)
_cell_angle_gamma 90.00
_cell_formula_units_Z 4
_cell_length_a 11.1011(12)
_cell_length_b 21.952(2)
_cell_length_c 15.9307(17)
_cell_measurement_reflns_used 3096
_cell_measurement_temperature 150(2)
_cell_measurement_theta_max 23.3
_cell_measurement_theta_min 2.23
_cell_volume 3778.3(7)
_computing_cell_refinement 'Bruker SMART'
_computing_data_collection 'Bruker SMART'
_computing_data_reduction 'Bruker SAINT'
_computing_molecular_graphics 'Bruker SHELXTL'
_computing_publication_material 'Bruker SHELXTL'
_computing_structure_refinement 'SHELXL-97 (Sheldrick, 1997)'
_computing_structure_solution 'SHELXS-97 (Sheldrick, 1990)'
_diffrn_ambient_temperature 150(2)
_diffrn_measured_fraction_theta_full 0.998
_diffrn_measured_fraction_theta_max 0.998
_diffrn_measurement_device_type 'Bruker Smart 1000 CCD area detector'
_diffrn_measurement_method 'phi and omega scans'
_diffrn_radiation_monochromator graphite
_diffrn_radiation_source 'normal-focus sealed tube'
_diffrn_radiation_type MoK\a
_diffrn_radiation_wavelength 0.71073
_diffrn_reflns_av_R_equivalents 0.0488
_diffrn_reflns_av_sigmaI/netI 0.0675
_diffrn_reflns_limit_h_max 11
_diffrn_reflns_limit_h_min -13
_diffrn_reflns_limit_k_max 26
_diffrn_reflns_limit_k_min -16
_diffrn_reflns_limit_l_max 18
_diffrn_reflns_limit_l_min -16
_diffrn_reflns_number 18415
_diffrn_reflns_theta_full 25.00
_diffrn_reflns_theta_max 25.00
_diffrn_reflns_theta_min 1.61
_diffrn_standards_decay_% 0
_diffrn_standards_number 0
_exptl_absorpt_coefficient_mu 0.113
_exptl_absorpt_correction_T_max 1.000000
_exptl_absorpt_correction_T_min 0.824622
_exptl_absorpt_correction_type multi-scan
_exptl_absorpt_process_details SADABS
_exptl_crystal_colour colourless
_exptl_crystal_density_diffrn 1.418
_exptl_crystal_density_method 'not measured'
_exptl_crystal_description lath
_exptl_crystal_F_000 1688
_exptl_crystal_size_max 0.43
_exptl_crystal_size_mid 0.22
_exptl_crystal_size_min 0.03
_refine_diff_density_max 0.267
_refine_diff_density_min -0.251
_refine_diff_density_rms 0.052
_refine_ls_extinction_method none
_refine_ls_goodness_of_fit_ref 1.010
_refine_ls_hydrogen_treatment constr
_refine_ls_matrix_type full
_refine_ls_number_parameters 523
_refine_ls_number_reflns 6642
_refine_ls_number_restraints 0
_refine_ls_restrained_S_all 1.010
_refine_ls_R_factor_all 0.0958
_refine_ls_R_factor_gt 0.0475
_refine_ls_shift/su_max 0.000
_refine_ls_shift/su_mean 0.000
_refine_ls_structure_factor_coef Fsqd
_refine_ls_weighting_details 'calc w=1/[\s^2^(Fo^2^)+(0.0515P)^2^+1.1219P] where P=(Fo^2^+2Fc^2^)/3'
_refine_ls_weighting_scheme calc
_refine_ls_wR_factor_gt 0.1027
_refine_ls_wR_factor_ref 0.1226
_reflns_number_gt 4048
_reflns_number_total 6642
_reflns_threshold_expression >2sigma(I)
_cod_data_source_file b511998g.txt
_cod_data_source_block tomas1
_cod_depositor_comments
;
The following automatic conversions were performed:
'_symmetry_cell_setting' value 'Monoclinic' changed to 'monoclinic'
according to '/home/saulius/struct/CIF-dictionaries/cif_core.dic'
dictionary named 'cif_core.dic' version 2.4.1 from 2010-06-29.

Automatic conversion script
Id: cif_fix_enum 1527 2010-12-29 10:47:43Z saulius 
;
_cod_original_cell_volume 3778.2(7)
_cod_original_sg_symbol_H-M P2(1)/n
_cod_database_code 7151355

loop_
_symmetry_equiv_pos_as_xyz
'x, y, z'
'-x+1/2, y+1/2, -z+1/2'
'-x, -y, -z'
'x-1/2, -y-1/2, z-1/2'

loop_
_atom_site_label
_atom_site_type_symbol
_atom_site_fract_x
_atom_site_fract_y
_atom_site_fract_z
_atom_site_U_iso_or_equiv
_atom_site_adp_type
_atom_site_occupancy
_atom_site_symmetry_multiplicity
_atom_site_calc_flag
_atom_site_refinement_flags
_atom_site_disorder_assembly
_atom_site_disorder_group
C1 C 0.9494(2) 0.05938(13) 0.18671(17) 0.0226(6) Uani 1 1 d . . .
C2 C 1.0048(2) 0.04470(14) 0.11977(18) 0.0283(7) Uani 1 1 d . . .
H2 H 0.9959 0.0717 0.0722 0.034 Uiso 1 1 calc R . .
C3 C 1.0725(3) -0.00799(14) 0.12036(19) 0.0326(7) Uani 1 1 d . . .
H3 H 1.1099 -0.0173 0.0739 0.039 Uiso 1 1 calc R . .
C4 C 1.0849(3) -0.04703(14) 0.18970(19) 0.0342(7) Uani 1 1 d . . .
H4 H 1.1303 -0.0838 0.1906 0.041 Uiso 1 1 calc R . .
C5 C 1.0320(3) -0.03310(14) 0.25785(19) 0.0319(7) Uani 1 1 d . . .
H5 H 1.0424 -0.0603 0.3053 0.038 Uiso 1 1 calc R . .
C6 C 0.9635(2) 0.02027(13) 0.25830(17) 0.0245(6) Uani 1 1 d . . .
N1 N 0.9126(2) 0.03547(10) 0.32791(14) 0.0270(6) Uani 1 1 d . . .
C7 C 0.8987(3) -0.01412(15) 0.3864(2) 0.0455(9) Uani 1 1 d . . .
H7A H 0.8625 0.0018 0.4325 0.068 Uiso 1 1 calc R . .
H7B H 0.9800 -0.0318 0.4115 0.068 Uiso 1 1 calc R . .
H7C H 0.8443 -0.0455 0.3542 0.068 Uiso 1 1 calc R . .
C8 C 0.8143(2) 0.08074(12) 0.31439(16) 0.0233(6) Uani 1 1 d . . .
H8 H 0.7356 0.0631 0.2793 0.028 Uiso 1 1 calc R . .
C9 C 0.7943(2) 0.10574(13) 0.39882(17) 0.0250(7) Uani 1 1 d . . .
C10 C 0.8940(3) 0.12777(14) 0.46026(17) 0.0319(7) Uani 1 1 d . . .
H10 H 0.9752 0.1248 0.4508 0.038 Uiso 1 1 calc R . .
C11 C 0.8759(3) 0.15416(15) 0.53558(18) 0.0382(8) Uani 1 1 d . . .
H11 H 0.9447 0.1691 0.5775 0.046 Uiso 1 1 calc R . .
C12 C 0.7582(3) 0.15873(15) 0.5498(2) 0.0418(8) Uani 1 1 d . . .
H12 H 0.7454 0.1771 0.6010 0.050 Uiso 1 1 calc R . .
C13 C 0.6603(3) 0.13656(16) 0.4893(2) 0.0443(9) Uani 1 1 d . . .
H13 H 0.5792 0.1394 0.4989 0.053 Uiso 1 1 calc R . .
C14 C 0.6776(3) 0.10983(15) 0.41369(19) 0.0366(8) Uani 1 1 d . . .
H14 H 0.6086 0.0944 0.3724 0.044 Uiso 1 1 calc R . .
N2 N 0.85546(19) 0.13296(10) 0.26802(13) 0.0225(5) Uani 1 1 d . . .
O1 O 0.74908(16) 0.17391(8) 0.24773(11) 0.0235(4) Uani 1 1 d . . .
C15 C 0.8750(2) 0.11684(13) 0.18243(16) 0.0216(6) Uani 1 1 d . . .
H15 H 0.9231 0.1505 0.1633 0.026 Uiso 1 1 calc R . .
C16 C 0.7423(2) 0.11625(12) 0.12114(16) 0.0203(6) Uani 1 1 d . . .
C17 C 0.7015(2) 0.05960(13) 0.06919(18) 0.0250(7) Uani 1 1 d . . .
O2 O 0.6794(2) 0.05759(10) -0.00805(13) 0.0439(6) Uani 1 1 d . . .
O3 O 0.70262(16) 0.01226(8) 0.12093(11) 0.0271(5) Uani 1 1 d . . .
C18 C 0.6751(3) -0.04599(13) 0.0797(2) 0.0424(8) Uani 1 1 d . . .
H18A H 0.6798 -0.0777 0.1237 0.064 Uiso 1 1 calc R . .
H18B H 0.7353 -0.0548 0.0449 0.064 Uiso 1 1 calc R . .
H18C H 0.5916 -0.0452 0.0424 0.064 Uiso 1 1 calc R . .
C19 C 0.6684(2) 0.15235(12) 0.17009(16) 0.0210(6) Uani 1 1 d . . .
C20 C 0.5383(3) 0.14004(14) 0.18071(18) 0.0271(7) Uani 1 1 d . . .
O4 O 0.47423(19) 0.17769(11) 0.20153(16) 0.0550(7) Uani 1 1 d . . .
O5 O 0.50875(17) 0.08162(9) 0.16895(14) 0.0375(5) Uani 1 1 d . . .
C21 C 0.3829(3) 0.06723(16) 0.1719(2) 0.0513(10) Uani 1 1 d . . .
H21A H 0.3687 0.0234 0.1627 0.077 Uiso 1 1 calc R . .
H21B H 0.3257 0.0899 0.1266 0.077 Uiso 1 1 calc R . .
H21C H 0.3688 0.0786 0.2283 0.077 Uiso 1 1 calc R . .
C22 C 0.6935(2) 0.17946(12) 0.08695(16) 0.0211(6) Uani 1 1 d . . .
C23 C 0.5790(3) 0.18154(13) 0.01413(17) 0.0246(6) Uani 1 1 d . . .
O6 O 0.48860(19) 0.15170(10) 0.01180(13) 0.0426(6) Uani 1 1 d . . .
O7 O 0.59049(16) 0.22322(9) -0.04404(11) 0.0323(5) Uani 1 1 d . . .
C24 C 0.4800(3) 0.23266(15) -0.11311(18) 0.0359(8) Uani 1 1 d . . .
H24A H 0.4969 0.2639 -0.1529 0.054 Uiso 1 1 calc R . .
H24B H 0.4115 0.2460 -0.0883 0.054 Uiso 1 1 calc R . .
H24C H 0.4576 0.1944 -0.1445 0.054 Uiso 1 1 calc R . .
C25 C 0.7809(2) 0.23087(12) 0.08844(15) 0.0201(6) Uani 1 1 d . . .
C26 C 0.8810(2) 0.23320(13) 0.03339(17) 0.0239(6) Uani 1 1 d . . .
O8 O 0.92334(17) 0.17729(9) 0.01573(11) 0.0281(5) Uani 1 1 d . . .
C27 C 1.0303(3) 0.17989(14) -0.02198(18) 0.0342(7) Uani 1 1 d . . .
H27A H 1.0557 0.1384 -0.0328 0.051 Uiso 1 1 calc R . .
H27B H 1.0984 0.2006 0.0179 0.051 Uiso 1 1 calc R . .
H27C H 1.0090 0.2024 -0.0765 0.051 Uiso 1 1 calc R . .
O9 O 0.97568(15) 0.26877(8) 0.09093(11) 0.0248(4) Uani 1 1 d . . .
C28 C 0.8366(2) 0.28055(13) -0.03925(16) 0.0227(6) Uani 1 1 d . . .
C29 C 0.7875(2) 0.26648(14) -0.13165(17) 0.0253(7) Uani 1 1 d . . .
O10 O 0.79800(18) 0.21785(10) -0.16417(12) 0.0362(5) Uani 1 1 d . . .
O11 O 0.73214(17) 0.31496(9) -0.17382(11) 0.0316(5) Uani 1 1 d . . .
C30 C 0.6838(3) 0.30636(15) -0.26546(17) 0.0381(8) Uani 1 1 d . . .
H30A H 0.6452 0.3442 -0.2910 0.057 Uiso 1 1 calc R . .
H30B H 0.6220 0.2737 -0.2748 0.057 Uiso 1 1 calc R . .
H30C H 0.7516 0.2953 -0.2926 0.057 Uiso 1 1 calc R . .
C31 C 0.8429(2) 0.33368(13) 0.00111(17) 0.0233(6) Uani 1 1 d . . .
C32 C 0.7924(3) 0.39462(13) -0.02973(17) 0.0261(7) Uani 1 1 d . . .
O12 O 0.69478(19) 0.41209(10) -0.01979(13) 0.0392(5) Uani 1 1 d . . .
O13 O 0.86798(17) 0.42516(9) -0.06778(12) 0.0332(5) Uani 1 1 d . . .
C33 C 0.8272(3) 0.48648(15) -0.0944(2) 0.0562(10) Uani 1 1 d . . .
H33A H 0.8882 0.5061 -0.1213 0.084 Uiso 1 1 calc R . .
H33B H 0.8186 0.5101 -0.0439 0.084 Uiso 1 1 calc R . .
H33C H 0.7471 0.4847 -0.1360 0.084 Uiso 1 1 calc R . .
C34 C 0.8949(2) 0.31916(13) 0.09800(16) 0.0231(6) Uani 1 1 d . . .
C35 C 0.9595(2) 0.37054(14) 0.15397(18) 0.0276(7) Uani 1 1 d . . .
O14 O 0.93702(19) 0.42301(10) 0.13654(13) 0.0396(5) Uani 1 1 d . . .
O15 O 1.04032(17) 0.34951(9) 0.22164(12) 0.0320(5) Uani 1 1 d . . .
C36 C 1.0951(3) 0.39544(15) 0.2843(2) 0.0402(8) Uani 1 1 d . . .
H36A H 1.1540 0.3761 0.3322 0.060 Uiso 1 1 calc R . .
H36B H 1.0298 0.4156 0.3064 0.060 Uiso 1 1 calc R . .
H36C H 1.1383 0.4257 0.2568 0.060 Uiso 1 1 calc R . .
C37 C 0.7909(2) 0.28471(13) 0.12836(16) 0.0218(6) Uani 1 1 d . . .
C38 C 0.7290(2) 0.31116(13) 0.19261(17) 0.0235(6) Uani 1 1 d . . .
O16 O 0.77579(18) 0.35137(10) 0.24117(12) 0.0385(5) Uani 1 1 d . . .
O17 O 0.62027(16) 0.28557(9) 0.19074(11) 0.0276(5) Uani 1 1 d . . .
C39 C 0.5650(3) 0.30198(15) 0.26145(19) 0.0394(8) Uani 1 1 d . . .
H39A H 0.4855 0.2809 0.2550 0.059 Uiso 1 1 calc R . .
H39B H 0.5516 0.3461 0.2611 0.059 Uiso 1 1 calc R . .
H39C H 0.6204 0.2900 0.3161 0.059 Uiso 1 1 calc R . .

loop_
_atom_site_aniso_label
_atom_site_aniso_U_11
_atom_site_aniso_U_22
_atom_site_aniso_U_33
_atom_site_aniso_U_23
_atom_site_aniso_U_13
_atom_site_aniso_U_12
C1 0.0204(14) 0.0209(16) 0.0261(15) -0.0017(13) 0.0048(12) -0.0022(12)
C2 0.0270(15) 0.0297(18) 0.0290(16) -0.0012(14) 0.0077(13) -0.0005(14)
C3 0.0295(16) 0.0329(19) 0.0379(18) -0.0055(15) 0.0127(14) -0.0004(15)
C4 0.0271(16) 0.0293(18) 0.0461(19) -0.0066(16) 0.0085(14) 0.0043(14)
C5 0.0321(16) 0.0275(18) 0.0350(17) 0.0017(14) 0.0056(14) 0.0036(15)
C6 0.0243(15) 0.0237(17) 0.0236(15) -0.0016(13) 0.0015(12) 0.0010(13)
N1 0.0334(13) 0.0214(13) 0.0267(13) 0.0037(11) 0.0077(10) 0.0051(11)
C7 0.069(2) 0.033(2) 0.0391(19) 0.0132(16) 0.0223(17) 0.0133(18)
C8 0.0253(15) 0.0205(15) 0.0241(15) 0.0015(12) 0.0056(12) -0.0022(13)
C9 0.0300(16) 0.0208(16) 0.0248(15) 0.0066(13) 0.0077(12) 0.0037(13)
C10 0.0309(16) 0.0382(19) 0.0263(16) 0.0001(14) 0.0060(13) 0.0005(15)
C11 0.0444(19) 0.044(2) 0.0252(17) -0.0067(15) 0.0055(14) -0.0038(17)
C12 0.056(2) 0.043(2) 0.0306(18) -0.0045(16) 0.0191(16) 0.0068(18)
C13 0.0356(18) 0.063(3) 0.0381(19) -0.0018(18) 0.0161(15) 0.0077(18)
C14 0.0329(17) 0.046(2) 0.0314(17) -0.0007(16) 0.0088(13) -0.0030(16)
N2 0.0230(12) 0.0222(13) 0.0224(12) 0.0018(10) 0.0055(10) 0.0030(11)
O1 0.0260(10) 0.0203(10) 0.0238(10) -0.0018(8) 0.0048(8) 0.0025(9)
C15 0.0226(14) 0.0222(16) 0.0210(14) -0.0003(12) 0.0070(11) -0.0043(12)
C16 0.0208(14) 0.0194(15) 0.0208(14) 0.0001(12) 0.0046(11) -0.0016(12)
C17 0.0242(15) 0.0225(17) 0.0278(17) -0.0014(14) 0.0048(12) 0.0008(13)
O2 0.0725(16) 0.0286(13) 0.0259(12) -0.0022(10) 0.0015(10) -0.0015(12)
O3 0.0344(11) 0.0165(11) 0.0298(11) -0.0005(9) 0.0064(9) -0.0037(9)
C18 0.061(2) 0.0167(17) 0.048(2) -0.0037(15) 0.0081(17) -0.0034(16)
C19 0.0229(14) 0.0182(15) 0.0222(14) -0.0009(12) 0.0058(11) -0.0039(12)
C20 0.0268(16) 0.0248(18) 0.0306(16) -0.0004(14) 0.0083(13) -0.0013(14)
O4 0.0360(13) 0.0372(14) 0.101(2) -0.0241(14) 0.0338(13) -0.0057(12)
O5 0.0290(11) 0.0222(12) 0.0648(15) 0.0063(11) 0.0180(10) -0.0051(10)
C21 0.0331(18) 0.034(2) 0.092(3) 0.0051(19) 0.0261(19) -0.0090(16)
C22 0.0219(14) 0.0200(15) 0.0206(14) 0.0004(12) 0.0036(11) -0.0015(12)
C23 0.0308(16) 0.0172(16) 0.0256(16) 0.0006(13) 0.0059(13) 0.0020(14)
O6 0.0361(12) 0.0406(14) 0.0430(13) 0.0104(11) -0.0074(10) -0.0195(11)
O7 0.0312(11) 0.0378(13) 0.0249(11) 0.0090(10) 0.0001(8) -0.0046(10)
C24 0.0323(17) 0.041(2) 0.0291(17) 0.0077(15) -0.0031(13) 0.0066(15)
C25 0.0215(14) 0.0217(16) 0.0163(13) 0.0052(12) 0.0027(11) 0.0001(12)
C26 0.0278(15) 0.0212(16) 0.0236(15) -0.0003(13) 0.0076(12) -0.0046(13)
O8 0.0350(11) 0.0218(11) 0.0322(11) 0.0008(9) 0.0171(9) 0.0031(9)
C27 0.0395(17) 0.0334(19) 0.0361(18) 0.0020(15) 0.0221(14) 0.0058(15)
O9 0.0251(10) 0.0214(11) 0.0280(10) 0.0007(9) 0.0063(8) -0.0003(9)
C28 0.0242(15) 0.0223(16) 0.0234(15) -0.0011(13) 0.0089(12) -0.0034(13)
C29 0.0265(15) 0.0264(18) 0.0250(16) 0.0008(14) 0.0103(12) -0.0038(14)
O10 0.0473(13) 0.0318(13) 0.0298(11) -0.0031(10) 0.0093(10) -0.0004(11)
O11 0.0358(11) 0.0320(12) 0.0240(11) 0.0027(9) 0.0006(9) 0.0008(10)
C30 0.0363(17) 0.050(2) 0.0245(16) 0.0017(15) -0.0002(13) -0.0016(16)
C31 0.0226(14) 0.0231(16) 0.0260(15) 0.0049(13) 0.0092(12) -0.0046(13)
C32 0.0273(16) 0.0250(17) 0.0254(15) -0.0034(13) 0.0047(12) -0.0040(14)
O12 0.0338(12) 0.0359(14) 0.0498(14) -0.0032(11) 0.0137(10) 0.0052(11)
O13 0.0370(12) 0.0250(12) 0.0395(12) 0.0105(9) 0.0128(10) -0.0035(10)
C33 0.077(3) 0.030(2) 0.063(2) 0.0212(18) 0.020(2) 0.009(2)
C34 0.0253(14) 0.0213(16) 0.0238(15) -0.0004(12) 0.0078(12) 0.0004(13)
C35 0.0264(16) 0.0283(19) 0.0287(16) -0.0003(14) 0.0079(13) -0.0059(14)
O14 0.0552(14) 0.0206(13) 0.0398(13) 0.0003(10) 0.0042(10) -0.0070(11)
O15 0.0331(11) 0.0272(12) 0.0309(11) -0.0041(9) -0.0027(9) -0.0062(10)
C36 0.0383(18) 0.036(2) 0.0400(19) -0.0071(16) -0.0036(15) -0.0091(16)
C37 0.0244(14) 0.0200(16) 0.0202(14) 0.0011(12) 0.0039(11) 0.0016(13)
C38 0.0264(15) 0.0216(16) 0.0220(15) 0.0038(13) 0.0043(12) 0.0050(13)
O16 0.0414(12) 0.0369(13) 0.0380(12) -0.0165(11) 0.0109(10) -0.0063(11)
O17 0.0313(11) 0.0243(11) 0.0306(11) -0.0012(9) 0.0142(9) -0.0019(9)
C39 0.050(2) 0.034(2) 0.0446(19) -0.0015(15) 0.0325(16) 0.0010(16)

loop_
_atom_type_symbol
_atom_type_description
_atom_type_scat_dispersion_real
_atom_type_scat_dispersion_imag
_atom_type_scat_source
C C 0.0033 0.0016 'International Tables Vol C Tables 4.2.6.8 and 6.1.1.4'
H H 0.0000 0.0000 'International Tables Vol C Tables 4.2.6.8 and 6.1.1.4'
N N 0.0061 0.0033 'International Tables Vol C Tables 4.2.6.8 and 6.1.1.4'
O O 0.0106 0.0060 'International Tables Vol C Tables 4.2.6.8 and 6.1.1.4'

loop_
_geom_angle_atom_site_label_1
_geom_angle_atom_site_label_2
_geom_angle_atom_site_label_3
_geom_angle
_geom_angle_site_symmetry_1
_geom_angle_site_symmetry_3
_geom_angle_publ_flag
C2 C1 C6 119.7(3) . . ?
C2 C1 C15 119.8(2) . . ?
C6 C1 C15 120.5(2) . . ?
C3 C2 C1 121.8(3) . . ?
C2 C3 C4 118.7(3) . . ?
C3 C4 C5 120.6(3) . . ?
C4 C5 C6 121.3(3) . . ?
N1 C6 C5 121.6(3) . . ?
N1 C6 C1 120.5(2) . . ?
C5 C6 C1 117.8(3) . . ?
C6 N1 C8 118.2(2) . . ?
C6 N1 C7 116.7(2) . . ?
C8 N1 C7 114.6(2) . . ?
N1 C8 N2 107.1(2) . . ?
N1 C8 C9 112.0(2) . . ?
N2 C8 C9 106.6(2) . . ?
C14 C9 C10 119.2(3) . . ?
C14 C9 C8 120.9(2) . . ?
C10 C9 C8 119.8(2) . . ?
C9 C10 C11 120.3(3) . . ?
C12 C11 C10 120.2(3) . . ?
C13 C12 C11 119.2(3) . . ?
C12 C13 C14 121.0(3) . . ?
C9 C14 C13 120.0(3) . . ?
O1 N2 C15 103.10(17) . . ?
O1 N2 C8 104.99(18) . . ?
C15 N2 C8 113.7(2) . . ?
C19 O1 N2 107.56(17) . . ?
N2 C15 C1 110.9(2) . . ?
N2 C15 C16 105.2(2) . . ?
C1 C15 C16 116.7(2) . . ?
C19 C16 C17 126.7(2) . . ?
C19 C16 C22 60.91(17) . . ?
C17 C16 C22 120.8(2) . . ?
C19 C16 C15 102.8(2) . . ?
C17 C16 C15 118.0(2) . . ?
C22 C16 C15 114.5(2) . . ?
O2 C17 O3 125.5(3) . . ?
O2 C17 C16 124.0(3) . . ?
O3 C17 C16 110.3(2) . . ?
C17 O3 C18 116.3(2) . . ?
O1 C19 C16 108.6(2) . . ?
O1 C19 C20 112.7(2) . . ?
C16 C19 C20 128.2(2) . . ?
O1 C19 C22 114.6(2) . . ?
C16 C19 C22 61.43(17) . . ?
C20 C19 C22 122.1(2) . . ?
O4 C20 O5 124.6(3) . . ?
O4 C20 C19 123.7(3) . . ?
O5 C20 C19 111.6(2) . . ?
C20 O5 C21 114.7(2) . . ?
C25 C22 C23 114.9(2) . . ?
C25 C22 C19 121.9(2) . . ?
C23 C22 C19 112.7(2) . . ?
C25 C22 C16 120.2(2) . . ?
C23 C22 C16 117.6(2) . . ?
C19 C22 C16 57.67(17) . . ?
O6 C23 O7 124.9(2) . . ?
O6 C23 C22 124.1(2) . . ?
O7 C23 C22 110.9(2) . . ?
C23 O7 C24 115.1(2) . . ?
C37 C25 C22 131.6(2) . . ?
C37 C25 C26 104.2(2) . . ?
C22 C25 C26 124.1(2) . . ?
O8 C26 O9 112.3(2) . . ?
O8 C26 C28 121.0(2) . . ?
O9 C26 C28 99.8(2) . . ?
O8 C26 C25 114.0(2) . . ?
O9 C26 C25 99.65(19) . . ?
C28 C26 C25 107.2(2) . . ?
C26 O8 C27 113.8(2) . . ?
C34 O9 C26 95.10(18) . . ?
C31 C28 C29 129.2(3) . . ?
C31 C28 C26 104.8(2) . . ?
C29 C28 C26 125.7(2) . . ?
O10 C29 O11 124.8(3) . . ?
O10 C29 C28 124.3(3) . . ?
O11 C29 C28 110.9(2) . . ?
C29 O11 C30 115.2(2) . . ?
C28 C31 C32 131.0(2) . . ?
C28 C31 C34 105.5(2) . . ?
C32 C31 C34 122.6(2) . . ?
O12 C32 O13 126.0(3) . . ?
O12 C32 C31 121.9(3) . . ?
O13 C32 C31 112.1(2) . . ?
C32 O13 C33 114.5(2) . . ?
O9 C34 C35 113.5(2) . . ?
O9 C34 C37 99.8(2) . . ?
C35 C34 C37 117.8(2) . . ?
O9 C34 C31 100.1(2) . . ?
C35 C34 C31 116.8(2) . . ?
C37 C34 C31 106.1(2) . . ?
O14 C35 O15 126.4(3) . . ?
O14 C35 C34 122.4(3) . . ?
O15 C35 C34 111.3(3) . . ?
C35 O15 C36 114.7(2) . . ?
C25 C37 C38 132.6(3) . . ?
C25 C37 C34 105.7(2) . . ?
C38 C37 C34 121.6(2) . . ?
O16 C38 O17 125.4(3) . . ?
O16 C38 C37 122.0(3) . . ?
O17 C38 C37 112.6(2) . . ?
C38 O17 C39 115.1(2) . . ?

loop_
_geom_bond_atom_site_label_1
_geom_bond_atom_site_label_2
_geom_bond_distance
_geom_bond_site_symmetry_2
_geom_bond_publ_flag
C1 C2 1.386(4) . ?
C1 C6 1.407(4) . ?
C1 C15 1.501(4) . ?
C2 C3 1.378(4) . ?
C3 C4 1.380(4) . ?
C4 C5 1.382(4) . ?
C5 C6 1.398(4) . ?
C6 N1 1.396(3) . ?
N1 C8 1.455(3) . ?
N1 C7 1.464(4) . ?
C8 N2 1.491(3) . ?
C8 C9 1.516(4) . ?
C9 C14 1.372(4) . ?
C9 C10 1.386(4) . ?
C10 C11 1.388(4) . ?
C11 C12 1.379(4) . ?
C12 C13 1.366(4) . ?
C13 C14 1.392(4) . ?
N2 O1 1.460(3) . ?
N2 C15 1.472(3) . ?
O1 C19 1.431(3) . ?
C15 C16 1.569(3) . ?
C16 C19 1.484(4) . ?
C16 C17 1.505(4) . ?
C16 C22 1.543(4) . ?
C17 O2 1.199(3) . ?
C17 O3 1.325(3) . ?
O3 C18 1.438(3) . ?
C19 C20 1.516(4) . ?
C19 C22 1.535(3) . ?
C20 O4 1.187(3) . ?
C20 O5 1.326(3) . ?
O5 C21 1.444(3) . ?
C22 C25 1.484(4) . ?
C22 C23 1.512(4) . ?
C23 O6 1.192(3) . ?
C23 O7 1.329(3) . ?
O7 C24 1.462(3) . ?
C25 C37 1.335(4) . ?
C25 C26 1.567(4) . ?
C26 O8 1.366(3) . ?
C26 O9 1.453(3) . ?
C26 C28 1.549(4) . ?
O8 C27 1.449(3) . ?
O9 C34 1.444(3) . ?
C28 C31 1.326(4) . ?
C28 C29 1.480(4) . ?
C29 O10 1.204(3) . ?
C29 O11 1.331(3) . ?
O11 C30 1.447(3) . ?
C31 C32 1.490(4) . ?
C31 C34 1.552(4) . ?
C32 O12 1.194(3) . ?
C32 O13 1.325(3) . ?
O13 C33 1.452(4) . ?
C34 C35 1.512(4) . ?
C34 C37 1.548(4) . ?
C35 O14 1.198(3) . ?
C35 O15 1.317(3) . ?
O15 C36 1.451(3) . ?
C37 C38 1.477(4) . ?
C38 O16 1.209(3) . ?
C38 O17 1.325(3) . ?
O17 C39 1.447(3) . ?

loop_
_geom_torsion_atom_site_label_1
_geom_torsion_atom_site_label_2
_geom_torsion_atom_site_label_3
_geom_torsion_atom_site_label_4
_geom_torsion
_geom_torsion_site_symmetry_1
_geom_torsion_site_symmetry_2
_geom_torsion_site_symmetry_3
_geom_torsion_site_symmetry_4
_geom_torsion_publ_flag
C6 C1 C2 C3 1.0(4) . . . . ?
C15 C1 C2 C3 -179.1(2) . . . . ?
C1 C2 C3 C4 0.0(4) . . . . ?
C2 C3 C4 C5 -0.9(4) . . . . ?
C3 C4 C5 C6 0.7(4) . . . . ?
C4 C5 C6 N1 -178.2(2) . . . . ?
C4 C5 C6 C1 0.4(4) . . . . ?
C2 C1 C6 N1 177.4(2) . . . . ?
C15 C1 C6 N1 -2.5(4) . . . . ?
C2 C1 C6 C5 -1.2(4) . . . . ?
C15 C1 C6 C5 178.9(2) . . . . ?
C5 C6 N1 C8 -162.2(2) . . . . ?
C1 C6 N1 C8 19.3(4) . . . . ?
C5 C6 N1 C7 -19.2(4) . . . . ?
C1 C6 N1 C7 162.2(3) . . . . ?
C6 N1 C8 N2 -47.0(3) . . . . ?
C7 N1 C8 N2 169.3(2) . . . . ?
C6 N1 C8 C9 -163.5(2) . . . . ?
C7 N1 C8 C9 52.8(3) . . . . ?
N1 C8 C9 C14 -132.0(3) . . . . ?
N2 C8 C9 C14 111.2(3) . . . . ?
N1 C8 C9 C10 51.4(3) . . . . ?
N2 C8 C9 C10 -65.4(3) . . . . ?
C14 C9 C10 C11 -0.6(4) . . . . ?
C8 C9 C10 C11 176.1(3) . . . . ?
C9 C10 C11 C12 -0.1(5) . . . . ?
C10 C11 C12 C13 0.5(5) . . . . ?
C11 C12 C13 C14 -0.3(5) . . . . ?
C10 C9 C14 C13 0.8(5) . . . . ?
C8 C9 C14 C13 -175.8(3) . . . . ?
C12 C13 C14 C9 -0.4(5) . . . . ?
N1 C8 N2 O1 174.02(18) . . . . ?
C9 C8 N2 O1 -66.0(2) . . . . ?
N1 C8 N2 C15 62.1(3) . . . . ?
C9 C8 N2 C15 -177.9(2) . . . . ?
C15 N2 O1 C19 35.9(2) . . . . ?
C8 N2 O1 C19 -83.4(2) . . . . ?
O1 N2 C15 C1 -160.07(19) . . . . ?
C8 N2 C15 C1 -47.0(3) . . . . ?
O1 N2 C15 C16 -33.1(2) . . . . ?
C8 N2 C15 C16 80.0(2) . . . . ?
C2 C1 C15 N2 -163.5(2) . . . . ?
C6 C1 C15 N2 16.4(3) . . . . ?
C2 C1 C15 C16 76.2(3) . . . . ?
C6 C1 C15 C16 -103.9(3) . . . . ?
N2 C15 C16 C19 19.0(3) . . . . ?
C1 C15 C16 C19 142.4(2) . . . . ?
N2 C15 C16 C17 -125.6(2) . . . . ?
C1 C15 C16 C17 -2.2(3) . . . . ?
N2 C15 C16 C22 82.7(3) . . . . ?
C1 C15 C16 C22 -154.0(2) . . . . ?
C19 C16 C17 O2 109.0(3) . . . . ?
C22 C16 C17 O2 34.2(4) . . . . ?
C15 C16 C17 O2 -115.7(3) . . . . ?
C19 C16 C17 O3 -75.5(3) . . . . ?
C22 C16 C17 O3 -150.3(2) . . . . ?
C15 C16 C17 O3 59.8(3) . . . . ?
O2 C17 O3 C18 0.2(4) . . . . ?
C16 C17 O3 C18 -175.2(2) . . . . ?
N2 O1 C19 C16 -24.0(3) . . . . ?
N2 O1 C19 C20 124.0(2) . . . . ?
N2 O1 C19 C22 -90.4(2) . . . . ?
C17 C16 C19 O1 143.1(2) . . . . ?
C22 C16 C19 O1 -108.5(2) . . . . ?
C15 C16 C19 O1 2.7(3) . . . . ?
C17 C16 C19 C20 1.5(4) . . . . ?
C22 C16 C19 C20 110.0(3) . . . . ?
C15 C16 C19 C20 -138.8(3) . . . . ?
C17 C16 C19 C22 -108.5(3) . . . . ?
C15 C16 C19 C22 111.2(2) . . . . ?
O1 C19 C20 O4 59.5(4) . . . . ?
C16 C19 C20 O4 -160.2(3) . . . . ?
C22 C19 C20 O4 -83.1(4) . . . . ?
O1 C19 C20 O5 -116.7(2) . . . . ?
C16 C19 C20 O5 23.6(4) . . . . ?
C22 C19 C20 O5 100.6(3) . . . . ?
O4 C20 O5 C21 8.1(4) . . . . ?
C19 C20 O5 C21 -175.7(2) . . . . ?
O1 C19 C22 C25 -9.3(3) . . . . ?
C16 C19 C22 C25 -107.9(3) . . . . ?
C20 C19 C22 C25 132.7(3) . . . . ?
O1 C19 C22 C23 -152.1(2) . . . . ?
C16 C19 C22 C23 109.2(2) . . . . ?
C20 C19 C22 C23 -10.1(4) . . . . ?
O1 C19 C22 C16 98.6(2) . . . . ?
C20 C19 C22 C16 -119.4(3) . . . . ?
C19 C16 C22 C25 110.8(3) . . . . ?
C17 C16 C22 C25 -131.5(3) . . . . ?
C15 C16 C22 C25 19.4(3) . . . . ?
C19 C16 C22 C23 -100.7(2) . . . . ?
C17 C16 C22 C23 17.0(3) . . . . ?
C15 C16 C22 C23 167.9(2) . . . . ?
C17 C16 C22 C19 117.7(3) . . . . ?
C15 C16 C22 C19 -91.4(2) . . . . ?
C25 C22 C23 O6 -164.8(3) . . . . ?
C19 C22 C23 O6 -19.1(4) . . . . ?
C16 C22 C23 O6 45.1(4) . . . . ?
C25 C22 C23 O7 11.9(3) . . . . ?
C19 C22 C23 O7 157.5(2) . . . . ?
C16 C22 C23 O7 -138.3(2) . . . . ?
O6 C23 O7 C24 2.0(4) . . . . ?
C22 C23 O7 C24 -174.6(2) . . . . ?
C23 C22 C25 C37 92.0(3) . . . . ?
C19 C22 C25 C37 -50.2(4) . . . . ?
C16 C22 C25 C37 -118.7(3) . . . . ?
C23 C22 C25 C26 -83.4(3) . . . . ?
C19 C22 C25 C26 134.4(3) . . . . ?
C16 C22 C25 C26 66.0(3) . . . . ?
C37 C25 C26 O8 154.4(2) . . . . ?
C22 C25 C26 O8 -29.2(3) . . . . ?
C37 C25 C26 O9 34.6(2) . . . . ?
C22 C25 C26 O9 -149.0(2) . . . . ?
C37 C25 C26 C28 -68.9(3) . . . . ?
C22 C25 C26 C28 107.5(3) . . . . ?
O9 C26 O8 C27 -57.5(3) . . . . ?
C28 C26 O8 C27 60.0(3) . . . . ?
C25 C26 O8 C27 -169.9(2) . . . . ?
O8 C26 O9 C34 -175.9(2) . . . . ?
C28 C26 O9 C34 54.7(2) . . . . ?
C25 C26 O9 C34 -54.8(2) . . . . ?
O8 C26 C28 C31 -159.4(2) . . . . ?
O9 C26 C28 C31 -35.9(3) . . . . ?
C25 C26 C28 C31 67.5(3) . . . . ?
O8 C26 C28 C29 25.7(4) . . . . ?
O9 C26 C28 C29 149.3(2) . . . . ?
C25 C26 C28 C29 -107.3(3) . . . . ?
C31 C28 C29 O10 171.5(3) . . . . ?
C26 C28 C29 O10 -14.9(4) . . . . ?
C31 C28 C29 O11 -7.6(4) . . . . ?
C26 C28 C29 O11 166.0(2) . . . . ?
O10 C29 O11 C30 -0.7(4) . . . . ?
C28 C29 O11 C30 178.4(2) . . . . ?
C29 C28 C31 C32 7.1(5) . . . . ?
C26 C28 C31 C32 -167.5(3) . . . . ?
C29 C28 C31 C34 176.3(2) . . . . ?
C26 C28 C31 C34 1.7(3) . . . . ?
C28 C31 C32 O12 94.6(4) . . . . ?
C34 C31 C32 O12 -73.0(4) . . . . ?
C28 C31 C32 O13 -85.5(4) . . . . ?
C34 C31 C32 O13 106.9(3) . . . . ?
O12 C32 O13 C33 3.5(4) . . . . ?
C31 C32 O13 C33 -176.4(2) . . . . ?
C26 O9 C34 C35 -178.8(2) . . . . ?
C26 O9 C34 C37 54.9(2) . . . . ?
C26 O9 C34 C31 -53.5(2) . . . . ?
C28 C31 C34 O9 33.1(3) . . . . ?
C32 C31 C34 O9 -156.5(2) . . . . ?
C28 C31 C34 C35 156.1(2) . . . . ?
C32 C31 C34 C35 -33.5(3) . . . . ?
C28 C31 C34 C37 -70.3(3) . . . . ?
C32 C31 C34 C37 100.1(3) . . . . ?
O9 C34 C35 O14 141.4(3) . . . . ?
C37 C34 C35 O14 -102.5(3) . . . . ?
C31 C34 C35 O14 25.6(4) . . . . ?
O9 C34 C35 O15 -38.7(3) . . . . ?
C37 C34 C35 O15 77.5(3) . . . . ?
C31 C34 C35 O15 -154.4(2) . . . . ?
O14 C35 O15 C36 7.4(4) . . . . ?
C34 C35 O15 C36 -172.6(2) . . . . ?
C22 C25 C37 C38 7.4(5) . . . . ?
C26 C25 C37 C38 -176.5(3) . . . . ?
C22 C25 C37 C34 -175.9(3) . . . . ?
C26 C25 C37 C34 0.1(3) . . . . ?
O9 C34 C37 C25 -35.1(2) . . . . ?
C35 C34 C37 C25 -158.4(2) . . . . ?
C31 C34 C37 C25 68.6(3) . . . . ?
O9 C34 C37 C38 142.0(2) . . . . ?
C35 C34 C37 C38 18.7(4) . . . . ?
C31 C34 C37 C38 -114.3(3) . . . . ?
C25 C37 C38 O16 155.7(3) . . . . ?
C34 C37 C38 O16 -20.5(4) . . . . ?
C25 C37 C38 O17 -23.6(4) . . . . ?
C34 C37 C38 O17 160.1(2) . . . . ?
O16 C38 O17 C39 -9.5(4) . . . . ?
C37 C38 O17 C39 169.8(2) . . . . ?
